data_1009055
loop_
_publ_author_name
'Bertaut, F'
'Blum, P'

_publ_section_title 'Etude des borures de chrome.'
_journal_coden_ASTM COREAF
_journal_name_full
;
Comptes Rendus Hebdomadaires des Seances de l'Academie des Sciences
(1884 - 1965)
;
_journal_page_first 1055
_journal_page_last 1056
_journal_volume 236
_journal_year 1953
_chemical_formula_structural 'Cr2 B'
_chemical_formula_sum 'B Cr2'
_chemical_name_systematic 'Chromium bromide (2/1)'
_space_group_IT_number 140
_symmetry_cell_setting tetragonal
_symmetry_Int_Tables_number 140
_symmetry_space_group_name_Hall '-I 4 2c'
_symmetry_space_group_name_H-M 'I 4/m c m'
_cell_angle_alpha 90
_cell_angle_beta 90
_cell_angle_gamma 90
_cell_formula_units_Z 4
_cell_length_a 5.185
_cell_length_b 5.185
_cell_length_c 4.316
_cell_volume 116.0
_cod_database_code 1009055

loop_
_symmetry_equiv_pos_as_xyz
x,y,z
-x,-y,z
x,-y,1/2+z
-x,y,1/2+z
-y,x,z
y,-x,z
y,x,1/2+z
-y,-x,1/2+z
-x,-y,-z
x,y,-z
-x,y,1/2-z
x,-y,1/2-z
y,-x,-z
-y,x,-z
-y,-x,1/2-z
y,x,1/2-z
1/2+x,1/2+y,1/2+z
1/2-x,1/2-y,1/2+z
1/2+x,1/2-y,z
1/2-x,1/2+y,z
1/2-y,1/2+x,1/2+z
1/2+y,1/2-x,1/2+z
1/2+y,1/2+x,z
1/2-y,1/2-x,z
1/2-x,1/2-y,1/2-z
1/2+x,1/2+y,1/2-z
1/2-x,1/2+y,-z
1/2+x,1/2-y,-z
1/2+y,1/2-x,1/2-z
1/2-y,1/2+x,1/2-z
1/2-y,1/2-x,-z
1/2+y,1/2+x,-z

loop_
_atom_site_label
_atom_site_type_symbol
_atom_site_symmetry_multiplicity
_atom_site_Wyckoff_symbol
_atom_site_fract_x
_atom_site_fract_y
_atom_site_fract_z
_atom_site_occupancy
_atom_site_attached_hydrogens
_atom_site_calc_flag
Cr1 Cr0 8 h 0.167 0.667 0. 1. 0 d
B1 B0 4 a 0. 0. 0.25 1. 0 d

loop_
_atom_type_symbol
_atom_type_oxidation_number
Cr0 0.000
B0 0.000
